data_7060758
loop_
_publ_author_name
'Khatun, Rousunara'
'Dolai, Malay'
'Sasmal, Mihir'
'Sepay, Nayim'
'Ali, Mahammad'

_publ_section_title
;
 Bovine serum albumin interactive one dimensional hexanuclear
 manganese(iii) complex: synthesis, structure, binding and molecular
 docking studies
;
_journal_issue 28
_journal_name_full 'New Journal of Chemistry'
_journal_page_first 12678
_journal_page_last 12687
_journal_paper_doi 10.1039/D1NJ01492G
_journal_volume 45
_journal_year 2021
_chemical_formula_moiety 'C25 H26 Mn3 N6 O12, H2 O'
_chemical_formula_sum 'C25 H28 Mn3 N6 O13'
_chemical_formula_weight 785.35
_space_group_IT_number 14
_space_group_name_Hall '-P 2ybc'
_space_group_name_H-M_alt 'P 1 21/c 1'
_symmetry_cell_setting monoclinic
_symmetry_space_group_name_Hall '-P 2ybc'
_symmetry_space_group_name_H-M 'P 1 21/c 1'
_atom_sites_solution_hydrogens geom
_atom_sites_solution_primary direct
_atom_sites_solution_secondary difmap
_audit_creation_date 18.02.2017
_audit_creation_method SHELXL-97
_audit_update_record
;
2021-01-17 deposited with the CCDC.	2021-06-15 downloaded from the CCDC.
;
_cell_angle_alpha 90.00
_cell_angle_beta 90.5410(10)
_cell_angle_gamma 90.00
_cell_formula_units_Z 4
_cell_length_a 10.0691(3)
_cell_length_b 22.5723(6)
_cell_length_c 13.2877(3)
_cell_measurement_reflns_used 250
_cell_measurement_temperature 273(2)
_cell_measurement_theta_max 27.49
_cell_measurement_theta_min 1.78
_cell_volume 3019.93(14)
_computing_cell_refinement 'BRUKER SMART'
_computing_data_collection 'BRUKER SMART'
_computing_data_reduction 'BRUKER SAINT'
_computing_molecular_graphics 'Diamond V-3.2'
_computing_publication_material 'SHELX97 (Sheldrick, 2008)'
_computing_structure_refinement 'SHELXL-2014/7 (Sheldrick, 2014)'
_computing_structure_solution 'SHELX97 (Sheldrick, 2008)'
_diffrn_ambient_temperature 273(2)
_diffrn_measured_fraction_theta_full 0.993
_diffrn_measured_fraction_theta_max 0.993
_diffrn_measurement_device_type 'Bruker SMART APEX-II CCD'
_diffrn_measurement_method 'OMEGA-PHI SCAN'
_diffrn_radiation_monochromator graphite
_diffrn_radiation_source 'fine-focus sealed tube'
_diffrn_radiation_type MoK\a
_diffrn_radiation_wavelength 0.71073
_diffrn_reflns_av_R_equivalents 0.0317
_diffrn_reflns_av_sigmaI/netI 0.0554
_diffrn_reflns_limit_h_max 13
_diffrn_reflns_limit_h_min -13
_diffrn_reflns_limit_k_max 29
_diffrn_reflns_limit_k_min -29
_diffrn_reflns_limit_l_max 17
_diffrn_reflns_limit_l_min -17
_diffrn_reflns_number 13948
_diffrn_reflns_theta_full 27.49
_diffrn_reflns_theta_max 27.49
_diffrn_reflns_theta_min 1.78
_exptl_absorpt_coefficient_mu 1.312
_exptl_absorpt_correction_T_max 0.790
_exptl_absorpt_correction_T_min 0.681
_exptl_absorpt_correction_type empirical
_exptl_absorpt_process_details SADABS
_exptl_crystal_colour 'Dark Green'
_exptl_crystal_density_diffrn 1.727
_exptl_crystal_density_method 'not measured'
_exptl_crystal_description 'Block shape'
_exptl_crystal_F_000 1596.0
_exptl_crystal_size_max 0.34
_exptl_crystal_size_mid 0.25
_exptl_crystal_size_min 0.18
_refine_diff_density_max 0.407
_refine_diff_density_min -0.447
_refine_diff_density_rms 0.088
_refine_ls_extinction_method none
_refine_ls_goodness_of_fit_ref 1.066
_refine_ls_hydrogen_treatment mixed
_refine_ls_matrix_type full
_refine_ls_number_parameters 442
_refine_ls_number_reflns 6916
_refine_ls_number_restraints 0
_refine_ls_restrained_S_all 1.066
_refine_ls_R_factor_all 0.0720
_refine_ls_R_factor_gt 0.0441
_refine_ls_shift/su_max 0.001
_refine_ls_shift/su_mean 0.000
_refine_ls_structure_factor_coef Fsqd
_refine_ls_weighting_details 'calc w=1/[\s^2^(Fo^2^)+(0.0589P)^2^+0.0381P] where P=(Fo^2^+2Fc^2^)/3'
_refine_ls_weighting_scheme calc
_refine_ls_wR_factor_gt 0.1033
_refine_ls_wR_factor_ref 0.1178
_reflns_number_gt 4256
_reflns_number_total 6916
_reflns_threshold_expression >2sigma(I)
_cod_data_source_file d1nj01492g2.cif
_cod_data_source_block mkd61
_cod_depositor_comments
;
The following automatic conversions were performed:

data item '_exptl_absorpt_correction_type' value 'Empirical' was
changed to 'empirical' in accordance with the
/home/data/users/saulius/crontab/automatic-downloads/rss-feeds/RSC/lib/dictionaries/cif_core.dic
dictionary named 'cif_core.dic' version 2.4.2 last updated on
2011-04-26.

data item '_symmetry_cell_setting' value 'Monoclinic' was changed to
'monoclinic' in accordance with the
/home/data/users/saulius/crontab/automatic-downloads/rss-feeds/RSC/lib/dictionaries/cif_core.dic
dictionary named 'cif_core.dic' version 2.4.2 last updated on
2011-04-26.

Automatic conversion script
Id: cif_fix_values 7556 2019-12-06 15:28:31Z antanas 

 Adding full bibliography for 7060758.cif.
;
_cod_original_sg_symbol_H-M 'P 21/c'
_cod_database_code 7060758

loop_
_symmetry_equiv_pos_as_xyz
'x, y, z'
'-x, y+1/2, -z+1/2'
'-x, -y, -z'
'x, -y-1/2, z-1/2'

loop_
_atom_site_label
_atom_site_type_symbol
_atom_site_fract_x
_atom_site_fract_y
_atom_site_fract_z
_atom_site_U_iso_or_equiv
_atom_site_adp_type
_atom_site_occupancy
_atom_site_symmetry_multiplicity
_atom_site_calc_flag
_atom_site_refinement_flags
_atom_site_disorder_assembly
_atom_site_disorder_group
C1 C 0.3705(3) 0.32794(15) 1.0073(2) 0.0343(8) Uani 1 1 d . . .
H1 H 0.3633 0.2926 0.9718 0.041 Uiso 1 1 calc R . .
C2 C 0.3985(3) 0.32498(14) 1.1129(2) 0.0316(8) Uani 1 1 d . . .
C3 C 0.3899(3) 0.26982(15) 1.1618(2) 0.0391(9) Uani 1 1 d . . .
H3 H 0.3681 0.2364 1.1243 0.047 Uiso 1 1 calc R . .
C4 C 0.4125(4) 0.26394(15) 1.2628(3) 0.0429(9) Uani 1 1 d . . .
H4 H 0.4049 0.2271 1.2937 0.051 Uiso 1 1 calc R . .
C5 C 0.4473(3) 0.31391(15) 1.3190(2) 0.0350(8) Uani 1 1 d . . .
C6 C 0.4620(3) 0.36806(15) 1.2731(2) 0.0332(8) Uani 1 1 d . . .
C7 C 0.4386(3) 0.37427(14) 1.1700(2) 0.0281(8) Uani 1 1 d . . .
C8 C 0.5042(4) 0.35450(17) 1.4793(3) 0.0516(11) Uani 1 1 d . . .
H8A H 0.5895 0.3679 1.4572 0.077 Uiso 1 1 calc R . .
H8B H 0.5100 0.3428 1.5487 0.077 Uiso 1 1 calc R . .
H8C H 0.4407 0.3860 1.4722 0.077 Uiso 1 1 calc R . .
C9 C 0.1879(3) 0.51037(16) 0.6097(2) 0.0374(9) Uani 1 1 d . . .
H9 H 0.1758 0.5473 0.5800 0.045 Uiso 1 1 calc R . .
C10 C 0.1785(3) 0.45898(14) 0.5460(2) 0.0334(8) Uani 1 1 d . . .
C11 C 0.1412(4) 0.46694(17) 0.4457(3) 0.0481(10) Uani 1 1 d . . .
H11 H 0.1292 0.5054 0.4222 0.058 Uiso 1 1 calc R . .
C12 C 0.1213(4) 0.42093(16) 0.3799(3) 0.0478(10) Uani 1 1 d . . .
H12 H 0.0987 0.4278 0.3129 0.057 Uiso 1 1 calc R . .
C13 C 0.1360(3) 0.36361(16) 0.4166(2) 0.0381(9) Uani 1 1 d . . .
C14 C 0.1742(3) 0.35396(15) 0.5151(2) 0.0380(9) Uani 1 1 d . . .
H14 H 0.1828 0.3153 0.5387 0.046 Uiso 1 1 calc R . .
C15 C 0.2001(3) 0.40106(16) 0.5799(2) 0.0341(8) Uani 1 1 d . . .
C16 C 0.0756(4) 0.32189(18) 0.2573(3) 0.0582(12) Uani 1 1 d . . .
H16A H -0.0074 0.3427 0.2539 0.087 Uiso 1 1 calc R . .
H16B H 0.0659 0.2838 0.2258 0.087 Uiso 1 1 calc R . .
H16C H 0.1424 0.3443 0.2230 0.087 Uiso 1 1 calc R . .
C17 C 0.3336(3) 0.62937(14) 1.0772(2) 0.0332(8) Uani 1 1 d . . .
H17 H 0.3716 0.6288 1.1354 0.040 Uiso 1 1 d R . .
C18 C 0.2753(3) 0.68369(14) 1.0446(2) 0.0315(8) Uani 1 1 d . . .
C19 C 0.2655(3) 0.73106(16) 1.1125(3) 0.0393(9) Uani 1 1 d . . .
H19 H 0.2909 0.7251 1.1793 0.047 Uiso 1 1 calc R . .
C20 C 0.2203(4) 0.78542(16) 1.0841(3) 0.0437(9) Uani 1 1 d . . .
H20 H 0.2130 0.8159 1.1310 0.052 Uiso 1 1 calc R . .
C21 C 0.1849(4) 0.79475(15) 0.9829(3) 0.0417(9) Uani 1 1 d . . .
C22 C 0.1920(3) 0.74905(14) 0.9149(3) 0.0388(9) Uani 1 1 d . . .
H22 H 0.1669 0.7556 0.8483 0.047 Uiso 1 1 calc R . .
C23 C 0.2364(3) 0.69279(14) 0.9439(2) 0.0325(8) Uani 1 1 d . . .
C24 C 0.1130(4) 0.86223(16) 0.8570(3) 0.0644(13) Uani 1 1 d . . .
H24A H 0.1884 0.8565 0.8145 0.097 Uiso 1 1 calc R . .
H24B H 0.0819 0.9023 0.8506 0.097 Uiso 1 1 calc R . .
H24C H 0.0435 0.8354 0.8372 0.097 Uiso 1 1 calc R . .
C27 C 0.5618(6) 0.4659(3) 0.6641(4) 0.110(2) Uani 1 1 d . . .
H27A H 0.5846 0.4257 0.6480 0.165 Uiso 1 1 calc R . .
H27B H 0.6408 0.4874 0.6820 0.165 Uiso 1 1 calc R . .
H27C H 0.5202 0.4842 0.6067 0.165 Uiso 1 1 calc R . .
Mn1 Mn 0.36518(5) 0.45738(2) 1.01725(3) 0.02859(15) Uani 1 1 d . . .
Mn2 Mn 0.26810(5) 0.43827(2) 0.78490(4) 0.03288(16) Uani 1 1 d . . .
Mn3 Mn 0.25157(5) 0.56943(2) 0.88863(4) 0.03257(16) Uani 1 1 d . . .
N1 N 0.3548(3) 0.37698(11) 0.95843(18) 0.0311(7) Uani 1 1 d . . .
N2 N 0.2119(3) 0.50891(12) 0.7049(2) 0.0358(7) Uani 1 1 d . . .
N3 N 0.3328(2) 0.58158(11) 1.02402(19) 0.0293(6) Uani 1 1 d . . .
N4 N 0.1767(3) 0.45175(15) 1.1020(2) 0.0509(9) Uani 1 1 d . . .
N5 N 0.0654(4) 0.44485(13) 1.0792(2) 0.0434(8) Uani 1 1 d . . .
N6 N -0.0469(4) 0.43777(16) 1.0533(3) 0.0635(10) Uani 1 1 d . . .
O1W O 0.0567(4) 0.41579(17) 0.8376(3) 0.0829(12) Uani 1 1 d . . .
O1 O 0.4608(2) 0.42728(9) 1.12840(16) 0.0343(6) Uani 1 1 d . . .
O2 O 0.4629(2) 0.30511(10) 1.41966(16) 0.0445(6) Uani 1 1 d . . .
O3 O 0.2422(2) 0.38921(10) 0.67312(16) 0.0439(7) Uani 1 1 d . . .
O4 O 0.1142(3) 0.31415(11) 0.36028(17) 0.0498(7) Uani 1 1 d . . .
O5 O 0.2428(2) 0.65132(10) 0.87379(16) 0.0382(6) Uani 1 1 d . . .
O6 O 0.1501(3) 0.85113(11) 0.9585(2) 0.0521(7) Uani 1 1 d . . .
O7 O 0.2915(2) 0.48808(9) 0.89769(14) 0.0295(5) Uani 1 1 d . . .
O8 O 0.3380(3) 0.37149(9) 0.85610(16) 0.0432(7) Uani 1 1 d . . .
O9 O 0.2142(3) 0.56393(10) 0.75021(18) 0.0482(7) Uani 1 1 d . . .
O10 O 0.4124(2) 0.53606(9) 1.06247(15) 0.0294(5) Uani 1 1 d . . .
O11 O 0.4804(3) 0.46634(15) 0.7392(2) 0.0734(10) Uani 1 1 d . . .
O2W O 0.0571(7) 0.3268(5) 0.8818(6) 0.278(5) Uani 1 1 d . . .
H6 H 0.486(3) 0.4018(13) 1.303(2) 0.023(8) Uiso 1 1 d . . .
H1W2 H 0.080(4) 0.3036(17) 0.815(3) 0.058(13) Uiso 1 1 d . . .
H2W2 H 0.072(3) 0.3062(13) 0.960(2) 0.013(8) Uiso 1 1 d . . .
H1W1 H -0.0025 0.4000 0.8236 0.30(6) Uiso 1 1 d . . .
H2W1 H 0.0664 0.4152 0.9014 0.26(5) Uiso 1 1 d . . .

loop_
_atom_site_aniso_label
_atom_site_aniso_U_11
_atom_site_aniso_U_22
_atom_site_aniso_U_33
_atom_site_aniso_U_23
_atom_site_aniso_U_13
_atom_site_aniso_U_12
C1 0.041(2) 0.0283(19) 0.0340(19) -0.0043(15) -0.0033(16) -0.0008(16)
C2 0.038(2) 0.0274(18) 0.0296(18) 0.0000(14) -0.0029(15) 0.0000(15)
C3 0.060(3) 0.0244(19) 0.033(2) 0.0009(15) -0.0020(17) -0.0036(17)
C4 0.062(3) 0.0296(19) 0.037(2) 0.0090(16) -0.0056(18) -0.0027(18)
C5 0.038(2) 0.037(2) 0.0291(19) 0.0053(15) -0.0030(16) 0.0008(16)
C6 0.041(2) 0.0269(19) 0.0319(19) -0.0029(15) -0.0067(16) -0.0042(16)
C7 0.0290(19) 0.0264(18) 0.0289(18) 0.0038(14) -0.0018(14) -0.0023(14)
C8 0.072(3) 0.052(3) 0.030(2) -0.0007(18) -0.0089(19) -0.006(2)
C9 0.043(2) 0.035(2) 0.034(2) 0.0029(15) -0.0088(16) 0.0018(17)
C10 0.039(2) 0.033(2) 0.0271(18) -0.0043(15) -0.0034(15) 0.0014(16)
C11 0.067(3) 0.043(2) 0.034(2) 0.0019(17) -0.0053(19) 0.004(2)
C12 0.069(3) 0.051(2) 0.0238(19) -0.0030(17) -0.0105(18) 0.004(2)
C13 0.038(2) 0.044(2) 0.032(2) -0.0117(16) -0.0061(16) 0.0026(17)
C14 0.045(2) 0.035(2) 0.0330(19) -0.0043(16) -0.0076(16) 0.0049(17)
C15 0.035(2) 0.042(2) 0.0258(18) -0.0018(15) -0.0047(15) 0.0006(16)
C16 0.067(3) 0.069(3) 0.037(2) -0.013(2) -0.014(2) -0.006(2)
C17 0.036(2) 0.035(2) 0.0291(19) -0.0043(15) -0.0052(15) -0.0017(16)
C18 0.031(2) 0.0280(18) 0.0354(19) -0.0046(15) 0.0026(15) 0.0011(15)
C19 0.045(2) 0.036(2) 0.037(2) -0.0093(16) -0.0003(17) -0.0002(17)
C20 0.047(2) 0.032(2) 0.052(2) -0.0133(17) 0.0006(18) 0.0027(18)
C21 0.041(2) 0.029(2) 0.056(2) -0.0051(17) -0.0042(18) 0.0050(17)
C22 0.044(2) 0.030(2) 0.042(2) -0.0005(16) -0.0061(17) 0.0036(16)
C23 0.0294(19) 0.0275(19) 0.041(2) -0.0052(15) -0.0013(16) -0.0002(15)
C24 0.082(3) 0.032(2) 0.078(3) 0.005(2) -0.011(3) 0.012(2)
C27 0.102(5) 0.111(5) 0.117(5) -0.061(4) 0.031(4) -0.028(4)
Mn1 0.0353(3) 0.0220(3) 0.0283(3) 0.0002(2) -0.0079(2) -0.0030(2)
Mn2 0.0451(4) 0.0265(3) 0.0268(3) -0.0018(2) -0.0108(2) -0.0005(2)
Mn3 0.0431(3) 0.0237(3) 0.0307(3) -0.0020(2) -0.0098(2) 0.0009(2)
N1 0.0407(18) 0.0283(16) 0.0240(15) -0.0006(12) -0.0051(12) -0.0022(13)
N2 0.0439(19) 0.0311(16) 0.0323(16) -0.0053(13) -0.0097(13) 0.0017(13)
N3 0.0297(16) 0.0240(15) 0.0344(16) 0.0001(12) -0.0015(12) 0.0011(12)
N4 0.032(2) 0.075(3) 0.046(2) 0.0068(16) -0.0011(16) -0.0086(17)
N5 0.054(2) 0.0389(19) 0.0377(19) 0.0050(14) 0.0063(17) 0.0032(16)
N6 0.041(2) 0.074(3) 0.075(3) 0.008(2) -0.0061(19) -0.0037(19)
O1W 0.072(2) 0.115(3) 0.062(2) -0.031(2) 0.0082(17) -0.036(2)
O1 0.0470(15) 0.0263(13) 0.0295(13) 0.0032(10) -0.0114(11) -0.0068(11)
O2 0.0624(18) 0.0417(15) 0.0293(13) 0.0092(11) -0.0058(12) -0.0045(13)
O3 0.0648(18) 0.0316(14) 0.0351(14) -0.0039(11) -0.0164(12) 0.0067(12)
O4 0.0655(18) 0.0487(16) 0.0349(14) -0.0135(12) -0.0125(12) -0.0022(13)
O5 0.0539(16) 0.0264(13) 0.0343(14) -0.0025(10) -0.0053(12) 0.0046(11)
O6 0.0619(19) 0.0307(14) 0.0635(18) -0.0076(13) -0.0117(14) 0.0147(13)
O7 0.0356(14) 0.0248(12) 0.0280(12) -0.0019(9) -0.0089(10) -0.0017(10)
O8 0.0767(19) 0.0280(13) 0.0245(13) -0.0049(10) -0.0116(12) 0.0062(12)
O9 0.082(2) 0.0243(13) 0.0381(14) -0.0042(11) -0.0201(13) 0.0047(12)
O10 0.0312(13) 0.0216(12) 0.0352(13) 0.0007(9) -0.0101(10) 0.0012(10)
O11 0.0493(19) 0.135(3) 0.0365(17) -0.0150(17) 0.0060(14) -0.0306(18)
O2W 0.155(6) 0.430(16) 0.249(10) -0.110(10) 0.018(7) -0.050(7)

loop_
_atom_type_symbol
_atom_type_description
_atom_type_scat_dispersion_real
_atom_type_scat_dispersion_imag
_atom_type_scat_source
C C 0.0033 0.0016 'International Tables Vol C Tables 4.2.6.8 and 6.1.1.4'
H H 0.0000 0.0000 'International Tables Vol C Tables 4.2.6.8 and 6.1.1.4'
Mn Mn 0.3368 0.7283 'International Tables Vol C Tables 4.2.6.8 and 6.1.1.4'
N N 0.0061 0.0033 'International Tables Vol C Tables 4.2.6.8 and 6.1.1.4'
O O 0.0106 0.0060 'International Tables Vol C Tables 4.2.6.8 and 6.1.1.4'

loop_
_geom_angle_atom_site_label_1
_geom_angle_atom_site_label_2
_geom_angle_atom_site_label_3
_geom_angle
_geom_angle_site_symmetry_1
_geom_angle_site_symmetry_3
_geom_angle_publ_flag
N1 C1 C2 123.7(3) . . ?
N1 C1 H1 118.1 . . ?
C2 C1 H1 118.1 . . ?
C7 C2 C3 118.0(3) . . ?
C7 C2 C1 123.1(3) . . ?
C3 C2 C1 118.8(3) . . ?
C4 C3 C2 122.0(3) . . ?
C4 C3 H3 119.0 . . ?
C2 C3 H3 119.0 . . ?
C3 C4 C5 119.1(3) . . ?
C3 C4 H4 120.4 . . ?
C5 C4 H4 120.4 . . ?
O2 C5 C6 123.7(3) . . ?
O2 C5 C4 115.8(3) . . ?
C6 C5 C4 120.5(3) . . ?
C5 C6 C7 120.5(3) . . ?
C5 C6 H6 126.3(18) . . ?
C7 C6 H6 113.1(18) . . ?
O1 C7 C6 117.9(3) . . ?
O1 C7 C2 122.3(3) . . ?
C6 C7 C2 119.7(3) . . ?
O2 C8 H8A 109.5 . . ?
O2 C8 H8B 109.5 . . ?
H8A C8 H8B 109.5 . . ?
O2 C8 H8C 109.5 . . ?
H8A C8 H8C 109.5 . . ?
H8B C8 H8C 109.5 . . ?
N2 C9 C10 124.7(3) . . ?
N2 C9 H9 117.6 . . ?
C10 C9 H9 117.6 . . ?
C11 C10 C15 117.9(3) . . ?
C11 C10 C9 118.4(3) . . ?
C15 C10 C9 123.7(3) . . ?
C12 C11 C10 123.3(3) . . ?
C12 C11 H11 118.3 . . ?
C10 C11 H11 118.3 . . ?
C11 C12 C13 117.8(3) . . ?
C11 C12 H12 121.1 . . ?
C13 C12 H12 121.1 . . ?
O4 C13 C14 115.8(3) . . ?
O4 C13 C12 123.7(3) . . ?
C14 C13 C12 120.6(3) . . ?
C13 C14 C15 121.0(3) . . ?
C13 C14 H14 119.5 . . ?
C15 C14 H14 119.5 . . ?
O3 C15 C14 118.5(3) . . ?
O3 C15 C10 122.3(3) . . ?
C14 C15 C10 119.2(3) . . ?
O4 C16 H16A 109.5 . . ?
O4 C16 H16B 109.5 . . ?
H16A C16 H16B 109.5 . . ?
O4 C16 H16C 109.5 . . ?
H16A C16 H16C 109.5 . . ?
H16B C16 H16C 109.5 . . ?
N3 C17 C18 123.5(3) . . ?
N3 C17 H17 118.7 . . ?
C18 C17 H17 117.8 . . ?
C19 C18 C23 118.7(3) . . ?
C19 C18 C17 119.4(3) . . ?
C23 C18 C17 121.7(3) . . ?
C20 C19 C18 122.3(3) . . ?
C20 C19 H19 118.9 . . ?
C18 C19 H19 118.9 . . ?
C19 C20 C21 118.8(3) . . ?
C19 C20 H20 120.6 . . ?
C21 C20 H20 120.6 . . ?
O6 C21 C22 124.1(3) . . ?
O6 C21 C20 115.6(3) . . ?
C22 C21 C20 120.2(3) . . ?
C21 C22 C23 121.2(3) . . ?
C21 C22 H22 119.4 . . ?
C23 C22 H22 119.4 . . ?
O5 C23 C22 117.7(3) . . ?
O5 C23 C18 123.5(3) . . ?
C22 C23 C18 118.7(3) . . ?
O6 C24 H24A 109.5 . . ?
O6 C24 H24B 109.5 . . ?
H24A C24 H24B 109.5 . . ?
O6 C24 H24C 109.5 . . ?
H24A C24 H24C 109.5 . . ?
H24B C24 H24C 109.5 . . ?
O11 C27 H27A 109.5 . . ?
O11 C27 H27B 109.5 . . ?
H27A C27 H27B 109.5 . . ?
O11 C27 H27C 109.5 . . ?
H27A C27 H27C 109.5 . . ?
H27B C27 H27C 109.5 . . ?
O7 Mn1 O1 172.42(10) . . ?
O7 Mn1 O10 91.02(9) . . ?
O1 Mn1 O10 88.01(9) . . ?
O7 Mn1 N1 89.16(9) . . ?
O1 Mn1 N1 90.22(10) . . ?
O10 Mn1 N1 167.89(11) . . ?
O7 Mn1 N4 96.73(10) . . ?
O1 Mn1 N4 90.85(11) . . ?
O10 Mn1 N4 95.95(11) . . ?
N1 Mn1 N4 96.05(12) . . ?
O7 Mn1 O10 88.17(8) . 3_667 ?
O1 Mn1 O10 84.25(9) . 3_667 ?
O10 Mn1 O10 81.85(9) . 3_667 ?
N1 Mn1 O10 86.05(9) . 3_667 ?
N4 Mn1 O10 174.68(9) . 3_667 ?
O3 Mn2 O7 179.15(10) . . ?
O3 Mn2 O8 88.51(9) . . ?
O7 Mn2 O8 91.96(9) . . ?
O3 Mn2 N2 90.75(10) . . ?
O7 Mn2 N2 88.85(10) . . ?
O8 Mn2 N2 174.62(12) . . ?
O3 Mn2 O1W 89.36(12) . . ?
O7 Mn2 O1W 89.93(11) . . ?
O8 Mn2 O1W 90.75(13) . . ?
N2 Mn2 O1W 94.57(14) . . ?
O3 Mn2 O11 94.36(10) . . ?
O7 Mn2 O11 86.35(10) . . ?
O8 Mn2 O11 90.51(12) . . ?
N2 Mn2 O11 84.24(12) . . ?
O1W Mn2 O11 176.11(12) . . ?
O5 Mn3 O9 87.31(9) . . ?
O5 Mn3 O7 170.08(10) . . ?
O9 Mn3 O7 92.23(9) . . ?
O5 Mn3 N3 88.71(10) . . ?
O9 Mn3 N3 166.48(12) . . ?
O7 Mn3 N3 89.48(9) . . ?
O5 Mn3 N6 93.82(12) . 3_567 ?
O9 Mn3 N6 99.07(13) . 3_567 ?
O7 Mn3 N6 96.03(11) . 3_567 ?
N3 Mn3 N6 94.08(12) . 3_567 ?
C1 N1 O8 115.7(3) . . ?
C1 N1 Mn1 125.5(2) . . ?
O8 N1 Mn1 118.64(18) . . ?
C9 N2 O9 114.1(3) . . ?
C9 N2 Mn2 126.5(2) . . ?
O9 N2 Mn2 118.85(18) . . ?
C17 N3 O10 114.5(2) . . ?
C17 N3 Mn3 127.7(2) . . ?
O10 N3 Mn3 117.33(18) . . ?
N5 N4 Mn1 134.3(3) . . ?
N4 N5 N6 178.2(4) . . ?
N5 N6 Mn3 142.6(3) . 3_567 ?
Mn2 O1W H1W1 142.9(3) . . ?
Mn2 O1W H2W1 102.0(3) . . ?
H1W1 O1W H2W1 109.7(4) . . ?
C7 O1 Mn1 124.14(18) . . ?
C5 O2 C8 117.5(3) . . ?
C15 O3 Mn2 131.3(2) . . ?
C13 O4 C16 117.8(3) . . ?
C23 O5 Mn3 129.1(2) . . ?
C21 O6 C24 117.2(3) . . ?
Mn1 O7 Mn3 119.73(10) . . ?
Mn1 O7 Mn2 119.80(11) . . ?
Mn3 O7 Mn2 120.35(10) . . ?
N1 O8 Mn2 117.38(17) . . ?
N2 O9 Mn3 119.30(18) . . ?
N3 O10 Mn1 115.06(16) . . ?
N3 O10 Mn1 108.41(16) . 3_667 ?
Mn1 O10 Mn1 98.15(9) . 3_667 ?
C27 O11 Mn2 142.2(3) . . ?
H1W2 O2W H2W2 122(3) . . ?

loop_
_geom_bond_atom_site_label_1
_geom_bond_atom_site_label_2
_geom_bond_distance
_geom_bond_site_symmetry_2
_geom_bond_publ_flag
C1 N1 1.293(4) . ?
C1 C2 1.430(4) . ?
C1 H1 0.9300 . ?
C2 C7 1.404(4) . ?
C2 C3 1.408(4) . ?
C3 C4 1.365(4) . ?
C3 H3 0.9300 . ?
C4 C5 1.396(5) . ?
C4 H4 0.9300 . ?
C5 O2 1.359(4) . ?
C5 C6 1.375(4) . ?
C6 C7 1.395(4) . ?
C6 H6 0.89(3) . ?
C7 O1 1.338(3) . ?
C8 O2 1.427(4) . ?
C8 H8A 0.9600 . ?
C8 H8B 0.9600 . ?
C8 H8C 0.9600 . ?
C9 N2 1.285(4) . ?
C9 C10 1.439(4) . ?
C9 H9 0.9300 . ?
C10 C11 1.393(4) . ?
C10 C15 1.399(5) . ?
C11 C12 1.371(5) . ?
C11 H11 0.9300 . ?
C12 C13 1.390(5) . ?
C12 H12 0.9300 . ?
C13 O4 1.361(4) . ?
C13 C14 1.378(4) . ?
C14 C15 1.391(4) . ?
C14 H14 0.9300 . ?
C15 O3 1.333(3) . ?
C16 O4 1.430(4) . ?
C16 H16A 0.9600 . ?
C16 H16B 0.9600 . ?
C16 H16C 0.9600 . ?
C17 N3 1.289(4) . ?
C17 C18 1.425(4) . ?
C17 H17 0.8597 . ?
C18 C19 1.404(4) . ?
C18 C23 1.405(4) . ?
C19 C20 1.361(5) . ?
C19 H19 0.9300 . ?
C20 C21 1.404(5) . ?
C20 H20 0.9300 . ?
C21 O6 1.358(4) . ?
C21 C22 1.374(5) . ?
C22 C23 1.399(4) . ?
C22 H22 0.9300 . ?
C23 O5 1.323(4) . ?
C24 O6 1.419(4) . ?
C24 H24A 0.9600 . ?
C24 H24B 0.9600 . ?
C24 H24C 0.9600 . ?
C27 O11 1.298(5) . ?
C27 H27A 0.9600 . ?
C27 H27B 0.9600 . ?
C27 H27C 0.9600 . ?
Mn1 O7 1.8794(19) . ?
Mn1 O1 1.882(2) . ?
Mn1 O10 1.933(2) . ?
Mn1 N1 1.978(3) . ?
Mn1 N4 2.220(3) . ?
Mn1 O10 2.491(2) 3_667 ?
Mn2 O3 1.869(2) . ?
Mn2 O7 1.887(2) . ?
Mn2 O8 1.911(2) . ?
Mn2 N2 1.996(3) . ?
Mn2 O1W 2.304(3) . ?
Mn2 O11 2.316(3) . ?
Mn3 O5 1.861(2) . ?
Mn3 O9 1.878(2) . ?
Mn3 O7 1.883(2) . ?
Mn3 N3 1.988(3) . ?
Mn3 N6 2.213(4) 3_567 ?
N1 O8 1.374(3) . ?
N2 O9 1.381(3) . ?
N3 O10 1.397(3) . ?
N4 N5 1.168(4) . ?
N5 N6 1.190(4) . ?
N6 Mn3 2.213(4) 3_567 ?
O1W H1W1 0.717(3) . ?
O1W H2W1 0.853(4) . ?
O10 Mn1 2.491(2) 3_667 ?
O2W H1W2 1.05(3) . ?
O2W H2W2 1.15(3) . ?
